data_7000066
loop_
_publ_author_name
'Mu\~noz-Hern\'andez, Miguel-Angel'
'Montiel-Palma, Virginia'
'Huitr\'on-Rattinger, Estefan\'ia'
'Cort\'es-Llamas, Sara'
'Tiempos-Flores, Norma'
'Grevy, Jean-Michel'
'Silvestru, Cristian'
'Power, Philip'

_publ_section_title
;
 Dichloro and alkylchloro gallium derivatives of
 dichalcogenoimidodiphosphinate ligands: isolation of a spirogallium
 cation.
;
_journal_issue 1
_journal_name_full 'Dalton transactions (Cambridge, England : 2003)'
_journal_page_first 193
_journal_page_last 199
_journal_paper_doi 10.1039/b412874e
_journal_year 2005
_chemical_formula_sum 'C24 H20 Cl2 Ga N P2 Se2'
_chemical_formula_weight 682.89
_chemical_name_common 'Compound 9'
_chemical_name_systematic
;
?
;
_space_group_IT_number 2
_symmetry_cell_setting triclinic
_symmetry_space_group_name_Hall '-P 1'
_symmetry_space_group_name_H-M 'P -1'
_atom_sites_solution_hydrogens geom
_atom_sites_solution_primary direct
_atom_sites_solution_secondary difmap
_audit_creation_method SHELXL-97
_cell_angle_alpha 89.897(3)
_cell_angle_beta 89.963(3)
_cell_angle_gamma 70.891(3)
_cell_formula_units_Z 8
_cell_length_a 14.544(2)
_cell_length_b 15.672(2)
_cell_length_c 24.498(3)
_cell_measurement_temperature 150(2)
_cell_volume 5276.2(12)
_computing_cell_refinement 'Bruker SMART'
_computing_data_collection 'Bruker SMART'
_computing_data_reduction 'Bruker SHELXTL'
_computing_molecular_graphics 'Bruker SHELXTL'
_computing_publication_material 'Bruker SHELXTL'
_computing_structure_refinement 'SHELXL-97 (Sheldrick, 1997)'
_computing_structure_solution 'SHELXS-97 (Sheldrick, 1990)'
_diffrn_ambient_temperature 150(2)
_diffrn_measured_fraction_theta_full 0.854
_diffrn_measured_fraction_theta_max 0.854
_diffrn_measurement_device_type 'CCD area detector'
_diffrn_measurement_method 'phi and omega scans'
_diffrn_radiation_monochromator graphite
_diffrn_radiation_source 'fine-focus sealed tube'
_diffrn_radiation_type MoK\a
_diffrn_radiation_wavelength 0.71073
_diffrn_reflns_av_R_equivalents 0.0211
_diffrn_reflns_av_sigmaI/netI 0.0583
_diffrn_reflns_limit_h_max 18
_diffrn_reflns_limit_h_min -10
_diffrn_reflns_limit_k_max 19
_diffrn_reflns_limit_k_min -19
_diffrn_reflns_limit_l_max 27
_diffrn_reflns_limit_l_min -31
_diffrn_reflns_number 22640
_diffrn_reflns_theta_full 27.07
_diffrn_reflns_theta_max 27.07
_diffrn_reflns_theta_min 1.38
_exptl_absorpt_coefficient_mu 4.140
_exptl_crystal_colour colorless
_exptl_crystal_density_diffrn 1.719
_exptl_crystal_density_method 'not measured'
_exptl_crystal_description block
_exptl_crystal_F_000 2672
_exptl_crystal_size_max 0.26
_exptl_crystal_size_mid 0.24
_exptl_crystal_size_min 0.17
_refine_diff_density_max 2.005
_refine_diff_density_min -1.203
_refine_diff_density_rms 0.119
_refine_ls_extinction_method none
_refine_ls_goodness_of_fit_ref 1.067
_refine_ls_hydrogen_treatment mixed
_refine_ls_matrix_type full
_refine_ls_number_parameters 1153
_refine_ls_number_reflns 19831
_refine_ls_number_restraints 0
_refine_ls_restrained_S_all 1.067
_refine_ls_R_factor_all 0.0656
_refine_ls_R_factor_gt 0.0484
_refine_ls_shift/su_max 0.004
_refine_ls_shift/su_mean 0.000
_refine_ls_structure_factor_coef Fsqd
_refine_ls_weighting_details 'calc w=1/[\s^2^(Fo^2^)+(0.0728P)^2^+0.3744P] where P=(Fo^2^+2Fc^2^)/3'
_refine_ls_weighting_scheme calc
_refine_ls_wR_factor_gt 0.1250
_refine_ls_wR_factor_ref 0.1331
_reflns_number_gt 15292
_reflns_number_total 19831
_reflns_threshold_expression >2sigma(I)
_cod_data_source_file b412874e.txt
_cod_data_source_block p-1
_cod_depositor_comments
;
The following automatic conversions were performed:
'_symmetry_cell_setting' value 'Triclinic' changed to 'triclinic'
according to '/home/saulius/struct/CIF-dictionaries/cif_core.dic'
dictionary named 'cif_core.dic' version 2.4.1 from 2010-06-29.

Automatic conversion script
Id: cif_fix_enum 1527 2010-12-29 10:47:43Z saulius 
;
_cod_original_cell_volume 5276.5(13)
_cod_original_sg_symbol_H-M P-1
_cod_database_code 7000066

loop_
_symmetry_equiv_pos_as_xyz
'x, y, z'
'-x, -y, -z'

loop_
_atom_site_label
_atom_site_type_symbol
_atom_site_fract_x
_atom_site_fract_y
_atom_site_fract_z
_atom_site_U_iso_or_equiv
_atom_site_adp_type
_atom_site_occupancy
_atom_site_symmetry_multiplicity
_atom_site_calc_flag
_atom_site_refinement_flags
_atom_site_disorder_assembly
_atom_site_disorder_group
C75 C 1.1267(6) 0.6149(6) 0.0562(4) 0.084(3) Uani 1 1 d . . .
H75 H 1.1699 0.6106 0.0859 0.101 Uiso 1 1 calc R . .
C62 C 0.6061(5) 0.5134(4) 0.0432(2) 0.0402(14) Uani 1 1 d . . .
H62 H 0.5891 0.5473 0.0104 0.048 Uiso 1 1 calc R . .
Se3 Se 0.06237(4) 0.41493(3) 0.374982(19) 0.02745(12) Uani 1 1 d . . .
Se4 Se 0.20493(4) 0.19170(3) 0.45858(2) 0.03339(13) Uani 1 1 d . . .
Ga1 Ga 0.17763(4) 0.35038(3) 0.44561(2) 0.02621(13) Uani 1 1 d . . .
Se2 Se 0.11157(4) 0.43885(3) 0.52532(2) 0.03344(13) Uani 1 1 d . . .
Se1 Se 0.33257(4) 0.37070(4) 0.43065(2) 0.03997(15) Uani 1 1 d . . .
P4 P 0.08869(9) 0.17652(8) 0.40644(5) 0.0243(3) Uani 1 1 d . . .
P2 P 0.22053(10) 0.34215(8) 0.57764(5) 0.0275(3) Uani 1 1 d . . .
P3 P 0.10707(9) 0.29452(8) 0.32117(5) 0.0240(3) Uani 1 1 d . . .
P1 P 0.39176(10) 0.30539(9) 0.50835(5) 0.0307(3) Uani 1 1 d . . .
C43 C 0.1099(4) 0.0566(3) 0.40703(19) 0.0268(11) Uani 1 1 d . . .
C37 C -0.0286(4) 0.2301(3) 0.43705(19) 0.0275(11) Uani 1 1 d . . .
C38 C -0.0411(4) 0.2735(3) 0.4871(2) 0.0396(14) Uani 1 1 d . . .
H38 H 0.0140 0.2753 0.5072 0.048 Uiso 1 1 calc R . .
N2 N 0.0886(3) 0.2064(2) 0.34405(15) 0.0275(9) Uani 1 1 d . . .
C13 C 0.2507(4) 0.4077(3) 0.63169(19) 0.0336(12) Uani 1 1 d . . .
C36 C 0.2683(4) 0.3437(4) 0.2943(2) 0.0392(13) Uani 1 1 d . . .
H36 H 0.2259 0.4043 0.2967 0.047 Uiso 1 1 calc R . .
N1 N 0.3155(3) 0.2805(3) 0.54628(16) 0.0279(9) Uani 1 1 d . . .
C20 C 0.0703(4) 0.2972(4) 0.6250(2) 0.0426(14) Uani 1 1 d . . .
H20 H 0.0358 0.3602 0.6249 0.051 Uiso 1 1 calc R . .
C19 C 0.1649(4) 0.2653(3) 0.60619(19) 0.0295(11) Uani 1 1 d . . .
C7 C 0.4868(4) 0.2005(4) 0.4942(2) 0.0381(13) Uani 1 1 d . . .
C46 C 0.1515(4) -0.1282(3) 0.4099(2) 0.0423(14) Uani 1 1 d . . .
H46 H 0.1667 -0.1919 0.4106 0.051 Uiso 1 1 calc R . .
C25 C 0.0328(4) 0.3274(3) 0.26134(18) 0.0256(11) Uani 1 1 d . . .
C45 C 0.1280(5) -0.0794(4) 0.4575(2) 0.0476(16) Uani 1 1 d . . .
H45 H 0.1268 -0.1094 0.4911 0.057 Uiso 1 1 calc R . .
C31 C 0.2321(4) 0.2741(3) 0.3039(2) 0.0318(12) Uani 1 1 d . . .
C29 C -0.0100(5) 0.4160(4) 0.1795(2) 0.0458(15) Uani 1 1 d . . .
H29 H 0.0009 0.4580 0.1543 0.055 Uiso 1 1 calc R . .
C27 C -0.0977(5) 0.3175(4) 0.2054(2) 0.0438(14) Uani 1 1 d . . .
H27 H -0.1468 0.2913 0.1981 0.053 Uiso 1 1 calc R . .
C24 C 0.2146(4) 0.1734(4) 0.6071(2) 0.0396(13) Uani 1 1 d . . .
H24 H 0.2799 0.1509 0.5944 0.048 Uiso 1 1 calc R . .
C35 C 0.3646(5) 0.3272(4) 0.2813(2) 0.0506(16) Uani 1 1 d . . .
H35 H 0.3885 0.3759 0.2747 0.061 Uiso 1 1 calc R . .
C42 C -0.1098(4) 0.2287(4) 0.4082(2) 0.0417(14) Uani 1 1 d . . .
H42 H -0.1020 0.2001 0.3735 0.050 Uiso 1 1 calc R . .
C48 C 0.1323(4) 0.0069(3) 0.3598(2) 0.0344(12) Uani 1 1 d . . .
H48 H 0.1334 0.0361 0.3260 0.041 Uiso 1 1 calc R . .
C23 C 0.1697(5) 0.1147(4) 0.6261(3) 0.0516(16) Uani 1 1 d . . .
H23 H 0.2043 0.0518 0.6270 0.062 Uiso 1 1 calc R . .
C30 C 0.0481(5) 0.3905(4) 0.2250(2) 0.0421(14) Uani 1 1 d . . .
H30 H 0.0983 0.4155 0.2317 0.051 Uiso 1 1 calc R . .
C18 C 0.3238(7) 0.3623(4) 0.6667(3) 0.079(3) Uani 1 1 d . . .
H18 H 0.3528 0.2986 0.6642 0.094 Uiso 1 1 calc R . .
C14 C 0.2108(4) 0.4998(4) 0.6350(2) 0.0450(15) Uani 1 1 d . . .
H14 H 0.1618 0.5315 0.6099 0.054 Uiso 1 1 calc R . .
C39 C -0.1336(5) 0.3141(4) 0.5078(3) 0.0515(18) Uani 1 1 d . . .
H39 H -0.1419 0.3435 0.5422 0.062 Uiso 1 1 calc R . .
C47 C 0.1532(4) -0.0853(4) 0.3616(2) 0.0406(14) Uani 1 1 d . . .
H47 H 0.1689 -0.1194 0.3288 0.049 Uiso 1 1 calc R . .
C8 C 0.5023(4) 0.1286(4) 0.5291(2) 0.0450(14) Uani 1 1 d . . .
H8 H 0.4584 0.1322 0.5584 0.054 Uiso 1 1 calc R . .
C1 C 0.4490(5) 0.3753(4) 0.5427(2) 0.0420(14) Uani 1 1 d . . .
C15 C 0.2417(5) 0.5466(4) 0.6749(2) 0.0445(15) Uani 1 1 d . . .
H15 H 0.2130 0.6103 0.6775 0.053 Uiso 1 1 calc R . .
C44 C 0.1061(4) 0.0134(4) 0.4565(2) 0.0396(14) Uani 1 1 d . . .
H44 H 0.0886 0.0475 0.4892 0.047 Uiso 1 1 calc R . .
C40 C -0.2135(5) 0.3118(4) 0.4788(3) 0.060(2) Uani 1 1 d . . .
H40 H -0.2770 0.3401 0.4930 0.072 Uiso 1 1 calc R . .
C41 C -0.2015(4) 0.2684(5) 0.4291(3) 0.0539(17) Uani 1 1 d . . .
H41 H -0.2567 0.2660 0.4093 0.065 Uiso 1 1 calc R . .
C9 C 0.5821(5) 0.0504(4) 0.5220(3) 0.0535(17) Uani 1 1 d . . .
H9 H 0.5930 0.0017 0.5470 0.064 Uiso 1 1 calc R . .
C21 C 0.0253(5) 0.2369(5) 0.6440(3) 0.0529(16) Uani 1 1 d . . .
H21 H -0.0397 0.2585 0.6572 0.064 Uiso 1 1 calc R . .
C28 C -0.0839(5) 0.3807(4) 0.1703(2) 0.0444(15) Uani 1 1 d . . .
H28 H -0.1254 0.4003 0.1397 0.053 Uiso 1 1 calc R . .
C32 C 0.2939(5) 0.1851(4) 0.2995(3) 0.068(2) Uani 1 1 d . . .
H32 H 0.2701 0.1362 0.3054 0.081 Uiso 1 1 calc R . .
C10 C 0.6438(5) 0.0438(5) 0.4797(3) 0.0623(19) Uani 1 1 d . . .
H10 H 0.6986 -0.0091 0.4752 0.075 Uiso 1 1 calc R . .
C22 C 0.0757(5) 0.1462(4) 0.6437(3) 0.0505(16) Uani 1 1 d . . .
H22 H 0.0448 0.1047 0.6558 0.061 Uiso 1 1 calc R . .
C16 C 0.3122(6) 0.5020(4) 0.7098(2) 0.057(2) Uani 1 1 d . . .
H16 H 0.3327 0.5342 0.7375 0.068 Uiso 1 1 calc R . .
C12 C 0.5489(6) 0.1925(5) 0.4508(3) 0.071(2) Uani 1 1 d . . .
H12 H 0.5386 0.2410 0.4257 0.086 Uiso 1 1 calc R . .
C5 C 0.5761(8) 0.3849(7) 0.6026(4) 0.102(4) Uani 1 1 d . . .
H5 H 0.6360 0.3579 0.6211 0.122 Uiso 1 1 calc R . .
C4 C 0.5257(7) 0.4782(6) 0.6086(3) 0.077(3) Uani 1 1 d . . .
H4 H 0.5469 0.5126 0.6347 0.093 Uiso 1 1 calc R . .
C6 C 0.5383(7) 0.3333(6) 0.5700(4) 0.081(3) Uani 1 1 d . . .
H6 H 0.5715 0.2705 0.5658 0.097 Uiso 1 1 calc R . .
C2 C 0.4093(5) 0.4659(4) 0.5442(3) 0.0617(19) Uani 1 1 d . . .
H2 H 0.3541 0.4955 0.5224 0.074 Uiso 1 1 calc R . .
C3 C 0.4501(6) 0.5166(5) 0.5783(4) 0.075(2) Uani 1 1 d . . .
H3 H 0.4215 0.5804 0.5791 0.090 Uiso 1 1 calc R . .
Se5 Se 0.56236(4) 0.91491(3) 0.125053(19) 0.02747(12) Uani 1 1 d . . .
Se6 Se 0.70482(4) 0.69176(3) 0.04141(2) 0.03352(13) Uani 1 1 d . . .
Ga2 Ga 0.67762(4) 0.85038(3) 0.05442(2) 0.02611(13) Uani 1 1 d . . .
Se8 Se 0.61161(4) 0.93881(3) -0.02531(2) 0.03326(13) Uani 1 1 d . . .
Se7 Se 0.83265(4) 0.87062(4) 0.06938(2) 0.04010(15) Uani 1 1 d . . .
Ga4 Ga 0.74091(5) 0.12441(4) 0.25235(3) 0.04286(16) Uani 1 1 d . . .
P8 P 0.72069(10) 0.84219(8) -0.07763(5) 0.0272(3) Uani 1 1 d . . .
P6 P 0.58872(10) 0.67652(8) 0.09364(5) 0.0242(3) Uani 1 1 d . . .
P5 P 0.60705(9) 0.79461(8) 0.17886(5) 0.0238(3) Uani 1 1 d . . .
P7 P 0.89195(10) 0.80515(9) -0.00827(5) 0.0316(3) Uani 1 1 d . . .
Cl6 Cl 0.65762(13) 0.05858(11) 0.29977(8) 0.0617(5) Uani 1 1 d . . .
Cl7 Cl 0.89370(12) 0.07152(12) 0.27359(8) 0.0619(5) Uani 1 1 d . . .
Cl5 Cl 0.68621(15) 0.26727(11) 0.27045(10) 0.0763(6) Uani 1 1 d . . .
Cl8 Cl 0.71761(16) 0.09663(16) 0.16774(8) 0.0837(6) Uani 1 1 d . . .
N4 N 0.8154(3) 0.7808(3) -0.04630(16) 0.0284(9) Uani 1 1 d . . .
C68 C 0.4583(4) 0.7730(4) 0.0131(2) 0.0395(13) Uani 1 1 d . . .
H68 H 0.5137 0.7742 -0.0071 0.047 Uiso 1 1 calc R . .
N3 N 0.5885(3) 0.7061(3) 0.15561(15) 0.0278(9) Uani 1 1 d . . .
C54 C 0.7686(4) 0.8442(4) 0.2054(2) 0.0375(13) Uani 1 1 d . . .
H54 H 0.7264 0.9049 0.2028 0.045 Uiso 1 1 calc R . .
C61 C 0.6097(4) 0.5566(3) 0.0931(2) 0.0265(11) Uani 1 1 d . . .
C72 C 0.3902(4) 0.7288(4) 0.0917(2) 0.0408(14) Uani 1 1 d . . .
H72 H 0.3981 0.7004 0.1265 0.049 Uiso 1 1 calc R . .
C96 C 0.5705(4) 0.7976(4) -0.1251(2) 0.0443(15) Uani 1 1 d . . .
H96 H 0.5364 0.8607 -0.1261 0.053 Uiso 1 1 calc R . .
C67 C 0.4713(4) 0.7302(3) 0.0627(2) 0.0300(11) Uani 1 1 d . . .
C56 C 0.4598(4) 0.7924(4) 0.2493(2) 0.0352(12) Uani 1 1 d . . .
H56 H 0.4497 0.7496 0.2247 0.042 Uiso 1 1 calc R . .
C91 C 0.6645(4) 0.7655(3) -0.10605(19) 0.0290(11) Uani 1 1 d . . .
C64 C 0.6520(4) 0.3708(4) 0.0900(2) 0.0410(14) Uani 1 1 d . . .
H64 H 0.6674 0.3071 0.0891 0.049 Uiso 1 1 calc R . .
C55 C 0.5326(4) 0.8283(3) 0.23903(18) 0.0258(11) Uani 1 1 d . . .
C53 C 0.8647(5) 0.8279(5) 0.2183(2) 0.0526(17) Uani 1 1 d . . .
H53 H 0.8889 0.8765 0.2243 0.063 Uiso 1 1 calc R . .
C63 C 0.6277(5) 0.4206(4) 0.0430(2) 0.0469(15) Uani 1 1 d . . .
H63 H 0.6257 0.3908 0.0095 0.056 Uiso 1 1 calc R . .
C57 C 0.4014(4) 0.8174(4) 0.2946(2) 0.0440(14) Uani 1 1 d . . .
H57 H 0.3514 0.7922 0.3015 0.053 Uiso 1 1 calc R . .
C60 C 0.5483(5) 0.8908(4) 0.2750(2) 0.0405(14) Uani 1 1 d . . .
H60 H 0.5988 0.9155 0.2684 0.049 Uiso 1 1 calc R . .
C92 C 0.7143(5) 0.6735(4) -0.1068(2) 0.0429(14) Uani 1 1 d . . .
H92 H 0.7795 0.6509 -0.0940 0.051 Uiso 1 1 calc R . .
C59 C 0.4902(5) 0.9161(4) 0.3201(2) 0.0466(16) Uani 1 1 d . . .
H59 H 0.5005 0.9588 0.3448 0.056 Uiso 1 1 calc R . .
C73 C 0.9868(4) 0.6999(4) 0.0060(2) 0.0386(13) Uani 1 1 d . . .
C90 C 0.7107(4) 0.9996(4) -0.1353(2) 0.0451(15) Uani 1 1 d . . .
H90 H 0.6612 1.0313 -0.1104 0.054 Uiso 1 1 calc R . .
C49 C 0.7315(4) 0.7740(3) 0.1961(2) 0.0316(12) Uani 1 1 d . . .
C70 C 0.2863(5) 0.8111(4) 0.0214(3) 0.060(2) Uani 1 1 d . . .
H70 H 0.2227 0.8390 0.0072 0.072 Uiso 1 1 calc R . .
C66 C 0.6326(4) 0.5068(3) 0.1405(2) 0.0336(12) Uani 1 1 d . . .
H66 H 0.6339 0.5358 0.1744 0.040 Uiso 1 1 calc R . .
C85 C 0.7507(4) 0.9070(3) -0.1317(2) 0.0335(12) Uani 1 1 d . . .
C93 C 0.6690(5) 0.6148(4) -0.1261(3) 0.0544(17) Uani 1 1 d . . .
H93 H 0.7037 0.5518 -0.1270 0.065 Uiso 1 1 calc R . .
C79 C 0.9492(4) 0.8754(4) -0.0427(2) 0.0394(13) Uani 1 1 d . . .
C78 C 1.0018(4) 0.6285(4) -0.0295(2) 0.0433(14) Uani 1 1 d . . .
H78 H 0.9586 0.6325 -0.0592 0.052 Uiso 1 1 calc R . .
C58 C 0.4172(4) 0.8806(4) 0.3301(2) 0.0432(14) Uani 1 1 d . . .
H58 H 0.3771 0.8991 0.3615 0.052 Uiso 1 1 calc R . .
C86 C 0.8233(7) 0.8624(4) -0.1671(3) 0.081(3) Uani 1 1 d . . .
H86 H 0.8522 0.7986 -0.1649 0.097 Uiso 1 1 calc R . .
C65 C 0.6537(4) 0.4142(4) 0.1383(2) 0.0418(14) Uani 1 1 d . . .
H65 H 0.6698 0.3800 0.1711 0.050 Uiso 1 1 calc R . .
C89 C 0.7421(5) 1.0463(4) -0.1747(2) 0.0454(15) Uani 1 1 d . . .
H89 H 0.7136 1.1100 -0.1771 0.055 Uiso 1 1 calc R . .
C94 C 0.5758(5) 0.6458(4) -0.1437(2) 0.0484(15) Uani 1 1 d . . .
H94 H 0.5451 0.6046 -0.1566 0.058 Uiso 1 1 calc R . .
C84 C 0.9099(5) 0.9660(4) -0.0439(3) 0.0603(19) Uani 1 1 d . . .
H84 H 0.8549 0.9954 -0.0219 0.072 Uiso 1 1 calc R . .
C80 C 1.0375(7) 0.8323(6) -0.0697(4) 0.088(3) Uani 1 1 d . . .
H80 H 1.0699 0.7692 -0.0659 0.105 Uiso 1 1 calc R . .
C69 C 0.3662(5) 0.8145(4) -0.0082(3) 0.0505(17) Uani 1 1 d . . .
H69 H 0.3580 0.8447 -0.0424 0.061 Uiso 1 1 calc R . .
C77 C 1.0807(5) 0.5505(4) -0.0214(3) 0.0545(17) Uani 1 1 d . . .
H77 H 1.0908 0.5011 -0.0457 0.065 Uiso 1 1 calc R . .
C95 C 0.5257(5) 0.7361(5) -0.1430(3) 0.0535(17) Uani 1 1 d . . .
H95 H 0.4599 0.7575 -0.1547 0.064 Uiso 1 1 calc R . .
C71 C 0.2975(5) 0.7682(5) 0.0706(3) 0.0564(18) Uani 1 1 d . . .
H71 H 0.2423 0.7654 0.0903 0.068 Uiso 1 1 calc R . .
C74 C 1.0484(6) 0.6921(5) 0.0495(3) 0.069(2) Uani 1 1 d . . .
H74 H 1.0369 0.7401 0.0750 0.082 Uiso 1 1 calc R . .
C88 C 0.8128(6) 1.0024(4) -0.2099(2) 0.0567(19) Uani 1 1 d . . .
H88 H 0.8339 1.0348 -0.2373 0.068 Uiso 1 1 calc R . .
C50 C 0.7938(5) 0.6862(4) 0.2006(3) 0.067(2) Uani 1 1 d . . .
H50 H 0.7704 0.6371 0.1944 0.080 Uiso 1 1 calc R . .
C76 C 1.1434(5) 0.5437(5) 0.0205(3) 0.066(2) Uani 1 1 d . . .
H76 H 1.1980 0.4907 0.0252 0.079 Uiso 1 1 calc R . .
C52 C 0.9252(5) 0.7400(6) 0.2224(3) 0.077(3) Uani 1 1 d . . .
H52 H 0.9921 0.7275 0.2309 0.092 Uiso 1 1 calc R . .
Ga3 Ga 0.24093(5) 0.62437(4) 0.24767(3) 0.04269(16) Uani 1 1 d . . .
Cl4 Cl 0.15731(13) 0.55885(11) 0.20015(8) 0.0624(5) Uani 1 1 d . . .
Cl2 Cl 0.39364(12) 0.57166(12) 0.22648(8) 0.0621(5) Uani 1 1 d . . .
Cl3 Cl 0.18608(15) 0.76724(11) 0.22947(10) 0.0767(6) Uani 1 1 d . . .
Cl1 Cl 0.21751(16) 0.59700(16) 0.33226(8) 0.0838(6) Uani 1 1 d . . .
C26 C -0.0405(4) 0.2928(4) 0.2506(2) 0.0359(13) Uani 1 1 d . . .
H26 H -0.0517 0.2504 0.2753 0.043 Uiso 1 1 calc R . .
C34 C 0.4253(5) 0.2400(5) 0.2779(3) 0.076(2) Uani 1 1 d . . .
H34 H 0.4922 0.2280 0.2696 0.091 Uiso 1 1 calc R . .
C82 C 1.0265(7) 0.9787(6) -0.1084(3) 0.079(3) Uani 1 1 d . . .
H82 H 1.0483 1.0132 -0.1342 0.094 Uiso 1 1 calc R . .
C87 C 0.8540(8) 0.9106(4) -0.2058(3) 0.101(4) Uani 1 1 d . . .
H87 H 0.9048 0.8797 -0.2301 0.121 Uiso 1 1 calc R . .
C83 C 0.9498(6) 1.0168(5) -0.0775(3) 0.070(2) Uani 1 1 d . . .
H83 H 0.9208 1.0806 -0.0782 0.084 Uiso 1 1 calc R . .
C17 C 0.3548(8) 0.4105(5) 0.7057(3) 0.101(4) Uani 1 1 d . . .
H17 H 0.4060 0.3797 0.7299 0.121 Uiso 1 1 calc R . .
C33 C 0.3902(6) 0.1693(5) 0.2863(4) 0.098(3) Uani 1 1 d . . .
H33 H 0.4329 0.1089 0.2831 0.117 Uiso 1 1 calc R . .
C81 C 1.0755(8) 0.8852(6) -0.1020(4) 0.099(3) Uani 1 1 d . . .
H81 H 1.1356 0.8580 -0.1203 0.119 Uiso 1 1 calc R . .
C11 C 0.6270(6) 0.1131(6) 0.4438(3) 0.087(3) Uani 1 1 d . . .
H11 H 0.6691 0.1075 0.4133 0.105 Uiso 1 1 calc R . .
C51 C 0.8893(6) 0.6700(6) 0.2141(4) 0.103(4) Uani 1 1 d . . .
H51 H 0.9314 0.6095 0.2177 0.123 Uiso 1 1 calc R . .

loop_
_atom_site_aniso_label
_atom_site_aniso_U_11
_atom_site_aniso_U_22
_atom_site_aniso_U_33
_atom_site_aniso_U_23
_atom_site_aniso_U_13
_atom_site_aniso_U_12
C75 0.067(5) 0.085(6) 0.083(6) -0.005(5) -0.044(5) -0.001(5)
C62 0.062(4) 0.029(3) 0.029(3) -0.005(2) -0.009(3) -0.014(3)
Se3 0.0318(3) 0.0197(2) 0.0280(2) -0.00199(18) -0.0058(2) -0.0045(2)
Se4 0.0375(3) 0.0223(2) 0.0396(3) 0.0040(2) -0.0110(2) -0.0087(2)
Ga1 0.0294(3) 0.0225(3) 0.0269(3) -0.0001(2) -0.0044(2) -0.0088(2)
Se2 0.0394(3) 0.0240(3) 0.0285(3) -0.00106(19) -0.0063(2) 0.0011(2)
Se1 0.0377(3) 0.0534(4) 0.0352(3) 0.0151(2) -0.0088(2) -0.0237(3)
P4 0.0305(7) 0.0190(6) 0.0239(6) 0.0005(4) 0.0026(5) -0.0087(5)
P2 0.0333(7) 0.0213(6) 0.0257(6) -0.0010(5) -0.0044(5) -0.0059(5)
P3 0.0290(7) 0.0186(6) 0.0238(6) 0.0009(4) 0.0025(5) -0.0072(5)
P1 0.0284(7) 0.0321(7) 0.0323(7) 0.0036(5) -0.0071(6) -0.0111(6)
C43 0.030(3) 0.018(2) 0.033(3) 0.0009(18) 0.003(2) -0.009(2)
C37 0.031(3) 0.023(2) 0.028(2) 0.0038(19) 0.008(2) -0.009(2)
C38 0.051(4) 0.033(3) 0.040(3) -0.003(2) 0.013(3) -0.021(3)
N2 0.041(3) 0.0195(19) 0.024(2) -0.0004(15) 0.0029(18) -0.0135(18)
C13 0.050(3) 0.028(3) 0.023(2) -0.0036(19) -0.003(2) -0.013(2)
C36 0.042(3) 0.041(3) 0.036(3) 0.004(2) 0.004(3) -0.016(3)
N1 0.032(2) 0.024(2) 0.029(2) -0.0019(16) -0.0020(18) -0.0113(18)
C20 0.038(3) 0.037(3) 0.046(3) 0.000(2) 0.001(3) -0.004(3)
C19 0.032(3) 0.029(3) 0.025(2) -0.0017(19) -0.003(2) -0.006(2)
C7 0.031(3) 0.038(3) 0.041(3) -0.002(2) -0.002(2) -0.005(2)
C46 0.046(3) 0.019(3) 0.064(4) 0.002(2) 0.001(3) -0.014(2)
C25 0.029(3) 0.020(2) 0.026(2) -0.0059(18) 0.002(2) -0.006(2)
C45 0.068(4) 0.028(3) 0.047(3) 0.016(2) -0.003(3) -0.018(3)
C31 0.029(3) 0.034(3) 0.029(3) 0.004(2) 0.002(2) -0.006(2)
C29 0.070(4) 0.039(3) 0.035(3) 0.009(2) -0.017(3) -0.027(3)
C27 0.047(4) 0.059(4) 0.032(3) -0.006(3) -0.006(3) -0.027(3)
C24 0.036(3) 0.031(3) 0.048(3) 0.003(2) 0.005(3) -0.005(2)
C35 0.041(4) 0.060(4) 0.052(4) 0.016(3) 0.008(3) -0.019(3)
C42 0.040(3) 0.044(3) 0.037(3) 0.005(2) 0.001(3) -0.009(3)
C48 0.040(3) 0.030(3) 0.034(3) 0.001(2) 0.003(2) -0.013(2)
C23 0.060(4) 0.035(3) 0.057(4) 0.012(3) 0.002(3) -0.012(3)
C30 0.061(4) 0.034(3) 0.037(3) 0.007(2) -0.008(3) -0.024(3)
C18 0.139(8) 0.032(3) 0.060(4) 0.003(3) -0.054(5) -0.022(4)
C14 0.041(3) 0.034(3) 0.050(3) -0.010(2) -0.011(3) 0.002(3)
C39 0.067(5) 0.033(3) 0.051(4) -0.005(3) 0.031(4) -0.013(3)
C47 0.058(4) 0.028(3) 0.040(3) -0.008(2) 0.010(3) -0.021(3)
C8 0.038(3) 0.041(3) 0.050(4) 0.002(3) -0.005(3) -0.005(3)
C1 0.050(4) 0.045(3) 0.041(3) 0.010(2) -0.012(3) -0.029(3)
C15 0.057(4) 0.030(3) 0.043(3) -0.015(2) -0.008(3) -0.010(3)
C44 0.060(4) 0.029(3) 0.032(3) 0.003(2) 0.005(3) -0.018(3)
C40 0.044(4) 0.043(4) 0.078(5) 0.020(3) 0.028(4) 0.006(3)
C41 0.029(3) 0.062(4) 0.062(4) 0.021(3) 0.001(3) -0.004(3)
C9 0.047(4) 0.043(4) 0.060(4) 0.001(3) -0.003(3) -0.002(3)
C21 0.041(4) 0.061(4) 0.058(4) 0.005(3) 0.008(3) -0.019(3)
C28 0.051(4) 0.048(3) 0.028(3) 0.001(2) -0.011(3) -0.007(3)
C32 0.048(4) 0.039(4) 0.103(6) 0.022(4) 0.029(4) 0.002(3)
C10 0.051(4) 0.045(4) 0.075(5) -0.007(3) 0.008(4) 0.006(3)
C22 0.057(4) 0.054(4) 0.051(4) 0.016(3) -0.003(3) -0.032(3)
C16 0.109(6) 0.036(3) 0.030(3) -0.001(2) -0.024(3) -0.028(4)
C12 0.081(6) 0.059(4) 0.064(5) 0.014(4) 0.026(4) -0.010(4)
C5 0.129(9) 0.087(7) 0.117(8) 0.030(5) -0.083(7) -0.074(7)
C4 0.108(7) 0.096(7) 0.057(5) 0.001(4) -0.025(5) -0.073(6)
C6 0.093(6) 0.063(5) 0.100(6) 0.021(4) -0.051(5) -0.044(5)
C2 0.056(4) 0.045(4) 0.081(5) -0.015(3) -0.025(4) -0.013(3)
C3 0.074(6) 0.048(4) 0.107(7) -0.028(4) -0.004(5) -0.024(4)
Se5 0.0320(3) 0.0198(2) 0.0277(2) -0.00132(18) 0.0065(2) -0.0045(2)
Se6 0.0383(3) 0.0224(2) 0.0391(3) -0.0074(2) 0.0122(2) -0.0089(2)
Ga2 0.0295(3) 0.0224(3) 0.0267(3) -0.0033(2) 0.0056(2) -0.0088(2)
Se8 0.0398(3) 0.0234(2) 0.0287(3) -0.00208(19) 0.0075(2) 0.0003(2)
Se7 0.0383(3) 0.0536(4) 0.0352(3) -0.0183(2) 0.0104(2) -0.0243(3)
Ga4 0.0380(4) 0.0357(3) 0.0555(4) 0.0053(3) -0.0046(3) -0.0129(3)
P8 0.0330(7) 0.0208(6) 0.0258(6) -0.0023(5) 0.0055(5) -0.0062(5)
P6 0.0312(7) 0.0191(6) 0.0228(6) -0.0033(4) -0.0010(5) -0.0089(5)
P5 0.0296(7) 0.0187(6) 0.0231(6) -0.0035(4) -0.0019(5) -0.0076(5)
P7 0.0314(7) 0.0323(7) 0.0322(7) -0.0071(5) 0.0081(6) -0.0119(6)
Cl6 0.0499(10) 0.0434(9) 0.0979(13) 0.0101(8) 0.0023(9) -0.0235(8)
Cl7 0.0401(9) 0.0581(10) 0.0900(13) 0.0162(9) -0.0120(8) -0.0198(8)
Cl5 0.0757(13) 0.0310(8) 0.1266(17) 0.0009(9) 0.0059(12) -0.0237(9)
Cl8 0.0744(14) 0.1046(17) 0.0581(11) 0.0007(11) -0.0047(10) -0.0102(12)
N4 0.032(2) 0.024(2) 0.030(2) -0.0058(16) 0.0056(18) -0.0104(18)
C68 0.046(3) 0.034(3) 0.040(3) 0.002(2) -0.014(3) -0.015(3)
N3 0.041(3) 0.023(2) 0.022(2) -0.0027(15) 0.0009(18) -0.0143(19)
C54 0.039(3) 0.036(3) 0.037(3) -0.010(2) 0.002(3) -0.013(3)
C61 0.028(3) 0.019(2) 0.034(3) -0.0054(19) -0.004(2) -0.009(2)
C72 0.042(3) 0.040(3) 0.035(3) -0.009(2) -0.003(3) -0.007(3)
C96 0.042(3) 0.035(3) 0.048(3) -0.001(2) -0.004(3) -0.002(3)
C67 0.036(3) 0.021(2) 0.031(3) -0.0094(19) -0.003(2) -0.006(2)
C56 0.041(3) 0.035(3) 0.031(3) -0.005(2) 0.000(2) -0.014(2)
C91 0.035(3) 0.027(3) 0.023(2) -0.0051(19) 0.006(2) -0.008(2)
C64 0.045(3) 0.021(3) 0.058(4) -0.004(2) -0.004(3) -0.012(2)
C55 0.031(3) 0.021(2) 0.025(2) 0.0008(18) -0.001(2) -0.007(2)
C53 0.043(4) 0.067(4) 0.049(4) -0.019(3) -0.003(3) -0.021(3)
C63 0.067(4) 0.034(3) 0.042(3) -0.016(2) 0.003(3) -0.019(3)
C57 0.043(3) 0.059(4) 0.037(3) 0.002(3) 0.006(3) -0.026(3)
C60 0.058(4) 0.036(3) 0.036(3) -0.010(2) 0.011(3) -0.025(3)
C92 0.044(3) 0.033(3) 0.045(3) -0.009(2) -0.005(3) -0.004(3)
C59 0.074(5) 0.038(3) 0.033(3) -0.014(2) 0.011(3) -0.026(3)
C73 0.030(3) 0.042(3) 0.042(3) -0.004(2) 0.004(2) -0.008(2)
C90 0.051(4) 0.030(3) 0.046(3) 0.007(2) 0.013(3) -0.002(3)
C49 0.031(3) 0.031(3) 0.030(3) -0.009(2) -0.003(2) -0.008(2)
C70 0.051(4) 0.038(4) 0.075(5) -0.023(3) -0.029(4) 0.006(3)
C66 0.044(3) 0.025(3) 0.034(3) -0.003(2) -0.008(2) -0.016(2)
C85 0.051(3) 0.027(3) 0.025(2) -0.0016(19) 0.005(2) -0.016(2)
C93 0.063(5) 0.032(3) 0.064(4) -0.017(3) 0.000(3) -0.010(3)
C79 0.046(3) 0.050(3) 0.035(3) -0.009(2) 0.005(3) -0.033(3)
C78 0.037(3) 0.044(3) 0.044(3) -0.003(3) 0.001(3) -0.006(3)
C58 0.046(4) 0.051(4) 0.027(3) -0.006(2) 0.008(3) -0.010(3)
C86 0.154(8) 0.026(3) 0.059(4) -0.009(3) 0.065(5) -0.024(4)
C65 0.052(4) 0.031(3) 0.044(3) 0.006(2) -0.009(3) -0.016(3)
C89 0.058(4) 0.030(3) 0.044(3) 0.006(2) 0.008(3) -0.009(3)
C94 0.051(4) 0.049(4) 0.053(4) -0.017(3) 0.001(3) -0.027(3)
C84 0.053(4) 0.047(4) 0.076(5) 0.006(3) 0.026(4) -0.008(3)
C80 0.106(7) 0.066(5) 0.107(6) -0.032(5) 0.068(6) -0.051(5)
C69 0.069(5) 0.031(3) 0.051(4) 0.004(3) -0.031(4) -0.014(3)
C77 0.053(4) 0.041(3) 0.057(4) -0.004(3) 0.002(3) 0.002(3)
C95 0.036(3) 0.065(4) 0.058(4) -0.009(3) -0.009(3) -0.016(3)
C71 0.035(3) 0.064(4) 0.064(4) -0.024(3) -0.001(3) -0.007(3)
C74 0.069(5) 0.058(5) 0.070(5) -0.013(4) -0.027(4) -0.008(4)
C88 0.105(6) 0.041(3) 0.032(3) -0.006(2) 0.029(3) -0.034(4)
C50 0.039(4) 0.039(4) 0.110(6) -0.027(4) -0.032(4) 0.003(3)
C76 0.046(4) 0.053(4) 0.080(5) 0.000(4) -0.006(4) 0.009(3)
C52 0.032(4) 0.089(6) 0.100(6) -0.046(5) -0.019(4) -0.008(4)
Ga3 0.0379(4) 0.0356(3) 0.0552(4) -0.0086(3) 0.0053(3) -0.0128(3)
Cl4 0.0521(10) 0.0428(9) 0.0984(14) -0.0118(8) -0.0017(9) -0.0237(8)
Cl2 0.0428(9) 0.0587(10) 0.0893(13) -0.0204(9) 0.0145(9) -0.0225(8)
Cl3 0.0753(13) 0.0304(8) 0.1274(18) -0.0059(9) -0.0051(12) -0.0213(9)
Cl1 0.0758(14) 0.1047(17) 0.0566(11) -0.0037(10) 0.0098(10) -0.0100(12)
C26 0.045(3) 0.035(3) 0.033(3) -0.001(2) 0.002(3) -0.020(3)
C34 0.033(4) 0.079(5) 0.106(6) 0.039(5) 0.018(4) -0.005(4)
C82 0.115(7) 0.092(6) 0.059(5) -0.010(4) 0.029(5) -0.075(6)
C87 0.180(10) 0.036(4) 0.077(5) -0.014(3) 0.094(6) -0.025(5)
C83 0.065(5) 0.047(4) 0.103(6) 0.020(4) 0.004(4) -0.026(4)
C17 0.185(11) 0.039(4) 0.072(5) 0.005(3) -0.083(6) -0.027(5)
C33 0.052(5) 0.060(5) 0.153(9) 0.040(5) 0.042(5) 0.018(4)
C81 0.130(8) 0.083(6) 0.105(7) -0.027(5) 0.076(6) -0.062(6)
C11 0.079(6) 0.082(6) 0.074(5) 0.006(4) 0.046(5) 0.009(5)
C51 0.055(5) 0.057(5) 0.168(10) -0.045(6) -0.051(6) 0.021(4)

loop_
_atom_type_symbol
_atom_type_description
_atom_type_scat_dispersion_real
_atom_type_scat_dispersion_imag
_atom_type_scat_source
C C 0.0033 0.0016 'International Tables Vol C Tables 4.2.6.8 and 6.1.1.4'
H H 0.0000 0.0000 'International Tables Vol C Tables 4.2.6.8 and 6.1.1.4'
N N 0.0061 0.0033 'International Tables Vol C Tables 4.2.6.8 and 6.1.1.4'
P P 0.1023 0.0942 'International Tables Vol C Tables 4.2.6.8 and 6.1.1.4'
Cl Cl 0.1484 0.1585 'International Tables Vol C Tables 4.2.6.8 and 6.1.1.4'
Ga Ga 0.2307 1.6083 'International Tables Vol C Tables 4.2.6.8 and 6.1.1.4'
Se Se -0.0929 2.2259 'International Tables Vol C Tables 4.2.6.8 and 6.1.1.4'

loop_
_geom_angle_atom_site_label_1
_geom_angle_atom_site_label_2
_geom_angle_atom_site_label_3
_geom_angle
_geom_angle_site_symmetry_1
_geom_angle_site_symmetry_3
_geom_angle_publ_flag
C74 C75 C76 121.0(7) . . ?
C63 C62 C61 118.7(5) . . ?
P3 Se3 Ga1 95.81(4) . . ?
P4 Se4 Ga1 99.43(4) . . ?
Se3 Ga1 Se1 113.08(3) . . ?
Se3 Ga1 Se2 104.56(3) . . ?
Se1 Ga1 Se2 105.16(3) . . ?
Se3 Ga1 Se4 112.77(3) . . ?
Se1 Ga1 Se4 108.17(3) . . ?
Se2 Ga1 Se4 112.90(3) . . ?
P2 Se2 Ga1 90.80(4) . . ?
P1 Se1 Ga1 92.76(4) . . ?
N2 P4 C37 110.6(2) . . ?
N2 P4 C43 107.2(2) . . ?
C37 P4 C43 107.2(2) . . ?
N2 P4 Se4 116.89(17) . . ?
C37 P4 Se4 110.65(18) . . ?
C43 P4 Se4 103.58(17) . . ?
N1 P2 C19 105.7(2) . . ?
N1 P2 C13 111.8(3) . . ?
C19 P2 C13 109.9(2) . . ?
N1 P2 Se2 114.80(16) . . ?
C19 P2 Se2 107.79(17) . . ?
C13 P2 Se2 106.69(17) . . ?
N2 P3 C31 112.2(2) . . ?
N2 P3 C25 106.2(2) . . ?
C31 P3 C25 109.9(2) . . ?
N2 P3 Se3 116.31(15) . . ?
C31 P3 Se3 106.86(18) . . ?
C25 P3 Se3 105.11(15) . . ?
N1 P1 C1 112.2(2) . . ?
N1 P1 C7 106.1(2) . . ?
C1 P1 C7 106.2(3) . . ?
N1 P1 Se1 114.89(17) . . ?
C1 P1 Se1 108.19(19) . . ?
C7 P1 Se1 108.90(19) . . ?
C48 C43 C44 119.7(5) . . ?
C48 C43 P4 120.9(4) . . ?
C44 C43 P4 119.4(4) . . ?
C42 C37 C38 119.1(5) . . ?
C42 C37 P4 117.5(4) . . ?
C38 C37 P4 123.4(4) . . ?
C39 C38 C37 120.2(6) . . ?
P3 N2 P4 127.3(3) . . ?
C18 C13 C14 119.8(5) . . ?
C18 C13 P2 117.0(4) . . ?
C14 C13 P2 122.9(4) . . ?
C35 C36 C31 121.3(6) . . ?
P1 N1 P2 131.8(3) . . ?
C19 C20 C21 120.0(5) . . ?
C20 C19 C24 119.4(5) . . ?
C20 C19 P2 120.1(4) . . ?
C24 C19 P2 120.4(4) . . ?
C8 C7 C12 118.7(6) . . ?
C8 C7 P1 120.0(4) . . ?
C12 C7 P1 121.2(5) . . ?
C47 C46 C45 120.2(5) . . ?
C26 C25 C30 118.8(5) . . ?
C26 C25 P3 121.1(4) . . ?
C30 C25 P3 120.1(4) . . ?
C46 C45 C44 120.0(5) . . ?
C36 C31 C32 119.3(5) . . ?
C36 C31 P3 121.8(4) . . ?
C32 C31 P3 118.9(5) . . ?
C30 C29 C28 120.0(5) . . ?
C26 C27 C28 119.5(6) . . ?
C23 C24 C19 120.1(5) . . ?
C34 C35 C36 119.2(6) . . ?
C41 C42 C37 120.6(6) . . ?
C43 C48 C47 120.0(5) . . ?
C22 C23 C24 120.4(6) . . ?
C29 C30 C25 119.7(6) . . ?
C13 C18 C17 119.1(6) . . ?
C13 C14 C15 120.2(5) . . ?
C40 C39 C38 120.1(6) . . ?
C46 C47 C48 120.6(5) . . ?
C7 C8 C9 120.6(6) . . ?
C2 C1 C6 119.1(6) . . ?
C2 C1 P1 122.3(5) . . ?
C6 C1 P1 118.5(5) . . ?
C16 C15 C14 120.0(5) . . ?
C45 C44 C43 119.4(5) . . ?
C39 C40 C41 120.0(6) . . ?
C42 C41 C40 120.1(6) . . ?
C10 C9 C8 120.2(6) . . ?
C22 C21 C20 119.4(6) . . ?
C27 C28 C29 120.4(5) . . ?
C33 C32 C31 118.9(7) . . ?
C9 C10 C11 119.6(6) . . ?
C23 C22 C21 120.7(6) . . ?
C15 C16 C17 120.3(6) . . ?
C7 C12 C11 119.8(6) . . ?
C6 C5 C4 119.9(8) . . ?
C3 C4 C5 119.5(7) . . ?
C5 C6 C1 118.9(8) . . ?
C1 C2 C3 119.8(7) . . ?
C4 C3 C2 121.7(8) . . ?
P5 Se5 Ga2 95.74(4) . . ?
P6 Se6 Ga2 99.33(4) . . ?
Se5 Ga2 Se8 104.56(3) . . ?
Se5 Ga2 Se7 113.01(3) . . ?
Se8 Ga2 Se7 105.24(3) . . ?
Se5 Ga2 Se6 112.90(3) . . ?
Se8 Ga2 Se6 112.70(3) . . ?
Se7 Ga2 Se6 108.20(3) . . ?
P8 Se8 Ga2 90.85(4) . . ?
P7 Se7 Ga2 92.71(5) . . ?
Cl5 Ga4 Cl7 109.27(8) . . ?
Cl5 Ga4 Cl6 107.99(8) . . ?
Cl7 Ga4 Cl6 110.66(7) . . ?
Cl5 Ga4 Cl8 112.13(9) . . ?
Cl7 Ga4 Cl8 111.17(8) . . ?
Cl6 Ga4 Cl8 105.52(9) . . ?
N4 P8 C91 105.9(2) . . ?
N4 P8 C85 111.8(2) . . ?
C91 P8 C85 109.7(2) . . ?
N4 P8 Se8 114.75(15) . . ?
C91 P8 Se8 107.58(16) . . ?
C85 P8 Se8 106.94(17) . . ?
N3 P6 C61 107.3(2) . . ?
N3 P6 C67 110.8(2) . . ?
C61 P6 C67 107.1(2) . . ?
N3 P6 Se6 116.96(17) . . ?
C61 P6 Se6 103.58(16) . . ?
C67 P6 Se6 110.44(18) . . ?
N3 P5 C49 112.1(2) . . ?
N3 P5 C55 106.9(2) . . ?
C49 P5 C55 109.6(2) . . ?
N3 P5 Se5 116.04(16) . . ?
C49 P5 Se5 107.02(18) . . ?
C55 P5 Se5 104.79(15) . . ?
N4 P7 C79 112.0(2) . . ?
N4 P7 C73 106.2(2) . . ?
C79 P7 C73 106.4(3) . . ?
N4 P7 Se7 114.88(15) . . ?
C79 P7 Se7 108.02(18) . . ?
C73 P7 Se7 108.99(18) . . ?
P7 N4 P8 132.1(3) . . ?
C67 C68 C69 121.4(6) . . ?
P6 N3 P5 127.6(3) . . ?
C53 C54 C49 121.6(6) . . ?
C66 C61 C62 119.9(4) . . ?
C66 C61 P6 120.7(4) . . ?
C62 C61 P6 119.3(4) . . ?
C67 C72 C71 120.7(6) . . ?
C91 C96 C95 119.1(5) . . ?
C68 C67 C72 118.8(5) . . ?
C68 C67 P6 123.9(4) . . ?
C72 C67 P6 117.2(4) . . ?
C57 C56 C55 121.2(5) . . ?
C96 C91 C92 119.6(5) . . ?
C96 C91 P8 120.1(4) . . ?
C92 C91 P8 120.3(4) . . ?
C63 C64 C65 119.1(5) . . ?
C56 C55 C60 119.8(4) . . ?
C56 C55 P5 119.9(4) . . ?
C60 C55 P5 120.3(4) . . ?
C54 C53 C52 118.9(7) . . ?
C64 C63 C62 121.4(5) . . ?
C56 C57 C58 118.5(5) . . ?
C59 C60 C55 119.3(5) . . ?
C93 C92 C91 119.9(6) . . ?
C60 C59 C58 120.7(5) . . ?
C74 C73 C78 119.7(6) . . ?
C74 C73 P7 120.8(5) . . ?
C78 C73 P7 119.3(4) . . ?
C89 C90 C85 120.3(5) . . ?
C50 C49 C54 118.4(5) . . ?
C50 C49 P5 119.6(5) . . ?
C54 C49 P5 122.0(4) . . ?
C71 C70 C69 121.0(6) . . ?
C61 C66 C65 119.5(5) . . ?
C86 C85 C90 119.2(5) . . ?
C86 C85 P8 117.7(4) . . ?
C90 C85 P8 122.7(4) . . ?
C94 C93 C92 120.7(6) . . ?
C84 C79 C80 120.1(6) . . ?
C84 C79 P7 122.4(5) . . ?
C80 C79 P7 117.4(5) . . ?
C73 C78 C77 119.3(6) . . ?
C59 C58 C57 120.4(5) . . ?
C85 C86 C87 119.4(6) . . ?
C64 C65 C66 121.4(5) . . ?
C88 C89 C90 120.6(5) . . ?
C93 C94 C95 119.9(6) . . ?
C79 C84 C83 120.2(6) . . ?
C81 C80 C79 117.5(8) . . ?
C70 C69 C68 118.6(6) . . ?
C76 C77 C78 121.2(6) . . ?
C94 C95 C96 120.7(6) . . ?
C70 C71 C72 119.5(7) . . ?
C73 C74 C75 119.9(7) . . ?
C89 C88 C87 119.2(5) . . ?
C51 C50 C49 119.9(7) . . ?
C77 C76 C75 118.9(6) . . ?
C53 C52 C51 120.1(7) . . ?
Cl3 Ga3 Cl2 109.32(8) . . ?
Cl3 Ga3 Cl1 111.85(9) . . ?
Cl2 Ga3 Cl1 111.24(9) . . ?
Cl3 Ga3 Cl4 107.82(8) . . ?
Cl2 Ga3 Cl4 110.75(7) . . ?
Cl1 Ga3 Cl4 105.76(9) . . ?
C27 C26 C25 121.6(5) . . ?
C35 C34 C33 120.4(6) . . ?
C83 C82 C81 118.1(7) . . ?
C88 C87 C86 121.3(6) . . ?
C82 C83 C84 121.9(7) . . ?
C16 C17 C18 120.5(7) . . ?
C32 C33 C34 120.8(7) . . ?
C80 C81 C82 121.3(8) . . ?
C10 C11 C12 120.9(6) . . ?
C50 C51 C52 121.1(7) . . ?

loop_
_geom_bond_atom_site_label_1
_geom_bond_atom_site_label_2
_geom_bond_distance
_geom_bond_site_symmetry_2
_geom_bond_publ_flag
C75 C74 1.372(10) . ?
C75 C76 1.376(10) . ?
C62 C63 1.384(8) . ?
C62 C61 1.407(6) . ?
Se3 P3 2.2196(13) . ?
Se3 Ga1 2.3906(7) . ?
Se4 P4 2.1940(15) . ?
Se4 Ga1 2.4071(8) . ?
Ga1 Se1 2.4047(9) . ?
Ga1 Se2 2.4070(7) . ?
Se2 P2 2.2078(14) . ?
Se1 P1 2.1980(14) . ?
P4 N2 1.598(4) . ?
P4 C37 1.801(5) . ?
P4 C43 1.802(5) . ?
P2 N1 1.599(4) . ?
P2 C19 1.797(5) . ?
P2 C13 1.817(5) . ?
P3 N2 1.591(4) . ?
P3 C31 1.790(5) . ?
P3 C25 1.793(5) . ?
P1 N1 1.590(4) . ?
P1 C1 1.789(6) . ?
P1 C7 1.802(5) . ?
C43 C48 1.374(7) . ?
C43 C44 1.397(7) . ?
C37 C42 1.383(8) . ?
C37 C38 1.385(7) . ?
C38 C39 1.384(8) . ?
C13 C18 1.370(9) . ?
C13 C14 1.370(7) . ?
C36 C35 1.376(8) . ?
C36 C31 1.378(7) . ?
C20 C19 1.381(7) . ?
C20 C21 1.393(8) . ?
C19 C24 1.384(7) . ?
C7 C8 1.371(8) . ?
C7 C12 1.374(8) . ?
C46 C47 1.363(8) . ?
C46 C45 1.377(8) . ?
C25 C26 1.372(7) . ?
C25 C30 1.400(7) . ?
C45 C44 1.383(7) . ?
C31 C32 1.394(8) . ?
C29 C30 1.377(8) . ?
C29 C28 1.379(9) . ?
C27 C26 1.364(8) . ?
C27 C28 1.373(8) . ?
C24 C23 1.372(8) . ?
C35 C34 1.366(9) . ?
C42 C41 1.374(8) . ?
C48 C47 1.376(7) . ?
C23 C22 1.362(9) . ?
C18 C17 1.383(9) . ?
C14 C15 1.383(8) . ?
C39 C40 1.372(10) . ?
C8 C9 1.395(8) . ?
C1 C2 1.346(8) . ?
C1 C6 1.417(10) . ?
C15 C16 1.343(9) . ?
C40 C41 1.378(10) . ?
C9 C10 1.353(9) . ?
C21 C22 1.370(9) . ?
C32 C33 1.377(10) . ?
C10 C11 1.356(10) . ?
C16 C17 1.367(9) . ?
C12 C11 1.394(10) . ?
C5 C6 1.374(11) . ?
C5 C4 1.413(12) . ?
C4 C3 1.300(11) . ?
C2 C3 1.412(10) . ?
Se5 P5 2.2147(13) . ?
Se5 Ga2 2.3916(7) . ?
Se6 P6 2.1922(14) . ?
Se6 Ga2 2.4078(8) . ?
Ga2 Se8 2.4039(8) . ?
Ga2 Se7 2.4060(9) . ?
Se8 P8 2.2100(13) . ?
Se7 P7 2.2001(14) . ?
Ga4 Cl5 2.1631(18) . ?
Ga4 Cl7 2.1658(18) . ?
Ga4 Cl6 2.1665(18) . ?
Ga4 Cl8 2.168(2) . ?
P8 N4 1.595(4) . ?
P8 C91 1.801(5) . ?
P8 C85 1.806(5) . ?
P6 N3 1.588(4) . ?
P6 C61 1.803(5) . ?
P6 C67 1.805(5) . ?
P5 N3 1.602(4) . ?
P5 C49 1.783(5) . ?
P5 C55 1.803(5) . ?
P7 N4 1.593(5) . ?
P7 C79 1.792(6) . ?
P7 C73 1.804(6) . ?
C68 C67 1.369(7) . ?
C68 C69 1.386(8) . ?
C54 C53 1.372(8) . ?
C54 C49 1.394(8) . ?
C61 C66 1.377(7) . ?
C72 C67 1.384(8) . ?
C72 C71 1.385(8) . ?
C96 C91 1.375(8) . ?
C96 C95 1.399(9) . ?
C56 C57 1.373(7) . ?
C56 C55 1.375(7) . ?
C91 C92 1.385(7) . ?
C64 C63 1.370(8) . ?
C64 C65 1.372(8) . ?
C55 C60 1.392(7) . ?
C53 C52 1.375(10) . ?
C57 C58 1.393(8) . ?
C60 C59 1.368(7) . ?
C92 C93 1.379(9) . ?
C59 C58 1.373(8) . ?
C73 C74 1.372(9) . ?
C73 C78 1.379(8) . ?
C90 C89 1.376(7) . ?
C90 C85 1.378(7) . ?
C49 C50 1.383(8) . ?
C70 C71 1.363(10) . ?
C70 C69 1.385(10) . ?
C66 C65 1.381(7) . ?
C85 C86 1.369(8) . ?
C93 C94 1.353(9) . ?
C79 C84 1.346(8) . ?
C79 C80 1.406(9) . ?
C78 C77 1.389(8) . ?
C86 C87 1.374(8) . ?
C89 C88 1.346(8) . ?
C94 C95 1.364(9) . ?
C84 C83 1.395(9) . ?
C80 C81 1.383(10) . ?
C77 C76 1.355(10) . ?
C88 C87 1.369(9) . ?
C50 C51 1.367(10) . ?
C52 C51 1.376(12) . ?
Ga3 Cl3 2.1624(18) . ?
Ga3 Cl2 2.1642(17) . ?
Ga3 Cl1 2.165(2) . ?
Ga3 Cl4 2.1709(19) . ?
C34 C33 1.379(11) . ?
C82 C83 1.318(11) . ?
C82 C81 1.414(12) . ?

loop_
_geom_torsion_atom_site_label_1
_geom_torsion_atom_site_label_2
_geom_torsion_atom_site_label_3
_geom_torsion_atom_site_label_4
_geom_torsion
_geom_torsion_site_symmetry_1
_geom_torsion_site_symmetry_2
_geom_torsion_site_symmetry_3
_geom_torsion_site_symmetry_4
_geom_torsion_publ_flag
P3 Se3 Ga1 Se1 87.26(4) . . . . ?
P3 Se3 Ga1 Se2 -158.89(4) . . . . ?
P3 Se3 Ga1 Se4 -35.86(4) . . . . ?
P4 Se4 Ga1 Se3 -9.26(5) . . . . ?
P4 Se4 Ga1 Se1 -135.08(4) . . . . ?
P4 Se4 Ga1 Se2 108.98(4) . . . . ?
Se3 Ga1 Se2 P2 169.90(4) . . . . ?
Se1 Ga1 Se2 P2 -70.76(5) . . . . ?
Se4 Ga1 Se2 P2 46.96(5) . . . . ?
Se3 Ga1 Se1 P1 177.29(4) . . . . ?
Se2 Ga1 Se1 P1 63.81(5) . . . . ?
Se4 Ga1 Se1 P1 -57.07(5) . . . . ?
Ga1 Se4 P4 N2 56.48(17) . . . . ?
Ga1 Se4 P4 C37 -71.29(16) . . . . ?
Ga1 Se4 P4 C43 174.09(16) . . . . ?
Ga1 Se2 P2 N1 21.05(18) . . . . ?
Ga1 Se2 P2 C19 -96.45(17) . . . . ?
Ga1 Se2 P2 C13 145.54(19) . . . . ?
Ga1 Se3 P3 N2 65.39(19) . . . . ?
Ga1 Se3 P3 C31 -60.77(17) . . . . ?
Ga1 Se3 P3 C25 -177.48(17) . . . . ?
Ga1 Se1 P1 N1 -6.14(17) . . . . ?
Ga1 Se1 P1 C1 -132.3(2) . . . . ?
Ga1 Se1 P1 C7 112.7(2) . . . . ?
N2 P4 C43 C48 6.8(5) . . . . ?
C37 P4 C43 C48 125.6(5) . . . . ?
Se4 P4 C43 C48 -117.4(4) . . . . ?
N2 P4 C43 C44 -175.1(4) . . . . ?
C37 P4 C43 C44 -56.3(5) . . . . ?
Se4 P4 C43 C44 60.8(5) . . . . ?
N2 P4 C37 C42 46.9(4) . . . . ?
C43 P4 C37 C42 -69.6(4) . . . . ?
Se4 P4 C37 C42 178.1(3) . . . . ?
N2 P4 C37 C38 -131.9(4) . . . . ?
C43 P4 C37 C38 111.6(4) . . . . ?
Se4 P4 C37 C38 -0.7(5) . . . . ?
C42 C37 C38 C39 0.5(7) . . . . ?
P4 C37 C38 C39 179.3(4) . . . . ?
C31 P3 N2 P4 93.2(4) . . . . ?
C25 P3 N2 P4 -146.8(3) . . . . ?
Se3 P3 N2 P4 -30.3(4) . . . . ?
C37 P4 N2 P3 84.8(4) . . . . ?
C43 P4 N2 P3 -158.7(3) . . . . ?
Se4 P4 N2 P3 -43.0(4) . . . . ?
N1 P2 C13 C18 -48.2(6) . . . . ?
C19 P2 C13 C18 68.9(6) . . . . ?
Se2 P2 C13 C18 -174.5(6) . . . . ?
N1 P2 C13 C14 125.0(5) . . . . ?
C19 P2 C13 C14 -117.9(5) . . . . ?
Se2 P2 C13 C14 -1.3(6) . . . . ?
C1 P1 N1 P2 58.1(4) . . . . ?
C7 P1 N1 P2 173.6(3) . . . . ?
Se1 P1 N1 P2 -66.0(4) . . . . ?
C19 P2 N1 P1 174.0(3) . . . . ?
C13 P2 N1 P1 -66.4(4) . . . . ?
Se2 P2 N1 P1 55.4(4) . . . . ?
C21 C20 C19 C24 -0.6(9) . . . . ?
C21 C20 C19 P2 176.1(5) . . . . ?
N1 P2 C19 C20 -165.0(4) . . . . ?
C13 P2 C19 C20 74.2(5) . . . . ?
Se2 P2 C19 C20 -41.7(5) . . . . ?
N1 P2 C19 C24 11.8(5) . . . . ?
C13 P2 C19 C24 -109.1(5) . . . . ?
Se2 P2 C19 C24 135.0(4) . . . . ?
N1 P1 C7 C8 -23.6(6) . . . . ?
C1 P1 C7 C8 95.9(5) . . . . ?
Se1 P1 C7 C8 -147.8(5) . . . . ?
N1 P1 C7 C12 160.9(6) . . . . ?
C1 P1 C7 C12 -79.6(6) . . . . ?
Se1 P1 C7 C12 36.6(6) . . . . ?
N2 P3 C25 C26 14.9(5) . . . . ?
C31 P3 C25 C26 136.5(4) . . . . ?
Se3 P3 C25 C26 -108.9(4) . . . . ?
N2 P3 C25 C30 -166.0(4) . . . . ?
C31 P3 C25 C30 -44.5(5) . . . . ?
Se3 P3 C25 C30 70.2(4) . . . . ?
C47 C46 C45 C44 -0.1(10) . . . . ?
C35 C36 C31 C32 -1.1(9) . . . . ?
C35 C36 C31 P3 179.7(5) . . . . ?
N2 P3 C31 C36 -166.2(4) . . . . ?
C25 P3 C31 C36 75.9(5) . . . . ?
Se3 P3 C31 C36 -37.6(5) . . . . ?
N2 P3 C31 C32 14.6(6) . . . . ?
C25 P3 C31 C32 -103.3(5) . . . . ?
Se3 P3 C31 C32 143.2(5) . . . . ?
C20 C19 C24 C23 0.5(9) . . . . ?
P2 C19 C24 C23 -176.3(5) . . . . ?
C31 C36 C35 C34 0.0(10) . . . . ?
C38 C37 C42 C41 -1.1(8) . . . . ?
P4 C37 C42 C41 -180.0(4) . . . . ?
C44 C43 C48 C47 -1.5(8) . . . . ?
P4 C43 C48 C47 176.6(4) . . . . ?
C19 C24 C23 C22 0.7(10) . . . . ?
C28 C29 C30 C25 1.1(9) . . . . ?
C26 C25 C30 C29 -0.3(8) . . . . ?
P3 C25 C30 C29 -179.3(4) . . . . ?
C14 C13 C18 C17 1.3(12) . . . . ?
P2 C13 C18 C17 174.8(7) . . . . ?
C18 C13 C14 C15 -2.3(10) . . . . ?
P2 C13 C14 C15 -175.4(5) . . . . ?
C37 C38 C39 C40 -0.2(8) . . . . ?
C45 C46 C47 C48 0.6(10) . . . . ?
C43 C48 C47 C46 0.2(9) . . . . ?
C12 C7 C8 C9 2.7(10) . . . . ?
P1 C7 C8 C9 -173.0(5) . . . . ?
N1 P1 C1 C2 -86.1(6) . . . . ?
C7 P1 C1 C2 158.4(6) . . . . ?
Se1 P1 C1 C2 41.7(6) . . . . ?
N1 P1 C1 C6 92.7(6) . . . . ?
C7 P1 C1 C6 -22.8(6) . . . . ?
Se1 P1 C1 C6 -139.6(6) . . . . ?
C13 C14 C15 C16 1.2(10) . . . . ?
C46 C45 C44 C43 -1.2(10) . . . . ?
C48 C43 C44 C45 2.0(9) . . . . ?
P4 C43 C44 C45 -176.2(5) . . . . ?
C38 C39 C40 C41 0.5(9) . . . . ?
C37 C42 C41 C40 1.4(9) . . . . ?
C39 C40 C41 C42 -1.1(9) . . . . ?
C7 C8 C9 C10 -1.6(11) . . . . ?
C19 C20 C21 C22 -0.3(10) . . . . ?
C26 C27 C28 C29 2.8(9) . . . . ?
C30 C29 C28 C27 -2.4(9) . . . . ?
C36 C31 C32 C33 1.0(11) . . . . ?
P3 C31 C32 C33 -179.8(7) . . . . ?
C8 C9 C10 C11 -0.9(12) . . . . ?
C24 C23 C22 C21 -1.7(10) . . . . ?
C20 C21 C22 C23 1.5(10) . . . . ?
C14 C15 C16 C17 0.9(12) . . . . ?
C8 C7 C12 C11 -1.4(12) . . . . ?
P1 C7 C12 C11 174.3(7) . . . . ?
C6 C5 C4 C3 -8.1(15) . . . . ?
C4 C5 C6 C1 0.2(15) . . . . ?
C2 C1 C6 C5 7.7(12) . . . . ?
P1 C1 C6 C5 -171.1(7) . . . . ?
C6 C1 C2 C3 -7.9(11) . . . . ?
P1 C1 C2 C3 170.8(6) . . . . ?
C5 C4 C3 C2 8.0(14) . . . . ?
C1 C2 C3 C4 0.0(13) . . . . ?
P5 Se5 Ga2 Se8 158.86(4) . . . . ?
P5 Se5 Ga2 Se7 -87.22(5) . . . . ?
P5 Se5 Ga2 Se6 35.99(5) . . . . ?
P6 Se6 Ga2 Se5 9.17(5) . . . . ?
P6 Se6 Ga2 Se8 -109.04(4) . . . . ?
P6 Se6 Ga2 Se7 135.01(4) . . . . ?
Se5 Ga2 Se8 P8 -169.96(4) . . . . ?
Se7 Ga2 Se8 P8 70.75(5) . . . . ?
Se6 Ga2 Se8 P8 -46.96(5) . . . . ?
Se5 Ga2 Se7 P7 -177.39(4) . . . . ?
Se8 Ga2 Se7 P7 -63.88(5) . . . . ?
Se6 Ga2 Se7 P7 56.83(5) . . . . ?
Ga2 Se8 P8 N4 -21.05(18) . . . . ?
Ga2 Se8 P8 C91 96.54(17) . . . . ?
Ga2 Se8 P8 C85 -145.7(2) . . . . ?
Ga2 Se6 P6 N3 -56.33(17) . . . . ?
Ga2 Se6 P6 C61 -174.07(17) . . . . ?
Ga2 Se6 P6 C67 71.56(17) . . . . ?
Ga2 Se5 P5 N3 -65.18(18) . . . . ?
Ga2 Se5 P5 C49 60.85(17) . . . . ?
Ga2 Se5 P5 C55 177.20(18) . . . . ?
Ga2 Se7 P7 N4 6.42(17) . . . . ?
Ga2 Se7 P7 C79 132.2(2) . . . . ?
Ga2 Se7 P7 C73 -112.6(2) . . . . ?
C79 P7 N4 P8 -58.0(4) . . . . ?
C73 P7 N4 P8 -173.7(3) . . . . ?
Se7 P7 N4 P8 65.7(4) . . . . ?
C91 P8 N4 P7 -173.8(3) . . . . ?
C85 P8 N4 P7 66.8(4) . . . . ?
Se8 P8 N4 P7 -55.3(4) . . . . ?
C61 P6 N3 P5 158.8(3) . . . . ?
C67 P6 N3 P5 -84.7(4) . . . . ?
Se6 P6 N3 P5 43.0(4) . . . . ?
C49 P5 N3 P6 -93.1(4) . . . . ?
C55 P5 N3 P6 146.7(3) . . . . ?
Se5 P5 N3 P6 30.3(4) . . . . ?
C63 C62 C61 C66 -1.2(8) . . . . ?
C63 C62 C61 P6 176.4(5) . . . . ?
N3 P6 C61 C66 -7.2(5) . . . . ?
C67 P6 C61 C66 -126.1(4) . . . . ?
Se6 P6 C61 C66 117.1(4) . . . . ?
N3 P6 C61 C62 175.2(4) . . . . ?
C67 P6 C61 C62 56.3(5) . . . . ?
Se6 P6 C61 C62 -60.5(4) . . . . ?
C69 C68 C67 C72 0.1(8) . . . . ?
C69 C68 C67 P6 -178.8(4) . . . . ?
C71 C72 C67 C68 1.3(8) . . . . ?
C71 C72 C67 P6 -179.7(4) . . . . ?
N3 P6 C67 C68 132.1(4) . . . . ?
C61 P6 C67 C68 -111.2(5) . . . . ?
Se6 P6 C67 C68 0.9(5) . . . . ?
N3 P6 C67 C72 -46.8(5) . . . . ?
C61 P6 C67 C72 69.8(4) . . . . ?
Se6 P6 C67 C72 -178.0(4) . . . . ?
C95 C96 C91 C92 2.4(8) . . . . ?
C95 C96 C91 P8 -175.0(5) . . . . ?
N4 P8 C91 C96 165.5(4) . . . . ?
C85 P8 C91 C96 -73.7(5) . . . . ?
Se8 P8 C91 C96 42.3(4) . . . . ?
N4 P8 C91 C92 -11.9(5) . . . . ?
C85 P8 C91 C92 109.0(5) . . . . ?
Se8 P8 C91 C92 -135.0(4) . . . . ?
C57 C56 C55 C60 0.4(8) . . . . ?
C57 C56 C55 P5 -179.4(4) . . . . ?
N3 P5 C55 C56 -14.3(5) . . . . ?
C49 P5 C55 C56 -136.0(4) . . . . ?
Se5 P5 C55 C56 109.4(4) . . . . ?
N3 P5 C55 C60 165.9(4) . . . . ?
C49 P5 C55 C60 44.2(5) . . . . ?
Se5 P5 C55 C60 -70.4(4) . . . . ?
C49 C54 C53 C52 -0.4(9) . . . . ?
C65 C64 C63 C62 0.7(10) . . . . ?
C61 C62 C63 C64 0.2(10) . . . . ?
C55 C56 C57 C58 0.2(9) . . . . ?
C56 C55 C60 C59 -0.5(8) . . . . ?
P5 C55 C60 C59 179.3(5) . . . . ?
C96 C91 C92 C93 -0.6(8) . . . . ?
P8 C91 C92 C93 176.7(5) . . . . ?
C55 C60 C59 C58 0.1(9) . . . . ?
N4 P7 C73 C74 -160.8(6) . . . . ?
C79 P7 C73 C74 79.8(6) . . . . ?
Se7 P7 C73 C74 -36.5(6) . . . . ?
N4 P7 C73 C78 23.8(5) . . . . ?
C79 P7 C73 C78 -95.6(5) . . . . ?
Se7 P7 C73 C78 148.1(4) . . . . ?
C53 C54 C49 C50 0.6(9) . . . . ?
C53 C54 C49 P5 -179.5(4) . . . . ?
N3 P5 C49 C50 -14.7(6) . . . . ?
C55 P5 C49 C50 103.9(5) . . . . ?
Se5 P5 C49 C50 -143.0(5) . . . . ?
N3 P5 C49 C54 165.4(4) . . . . ?
C55 P5 C49 C54 -76.0(5) . . . . ?
Se5 P5 C49 C54 37.1(5) . . . . ?
C62 C61 C66 C65 1.3(8) . . . . ?
P6 C61 C66 C65 -176.3(4) . . . . ?
C89 C90 C85 C86 1.3(10) . . . . ?
C89 C90 C85 P8 174.6(5) . . . . ?
N4 P8 C85 C86 48.4(7) . . . . ?
C91 P8 C85 C86 -68.9(6) . . . . ?
Se8 P8 C85 C86 174.8(6) . . . . ?
N4 P8 C85 C90 -125.0(5) . . . . ?
C91 P8 C85 C90 117.8(5) . . . . ?
Se8 P8 C85 C90 1.4(6) . . . . ?
C91 C92 C93 C94 -0.9(10) . . . . ?
N4 P7 C79 C84 86.5(6) . . . . ?
C73 P7 C79 C84 -157.9(6) . . . . ?
Se7 P7 C79 C84 -41.0(6) . . . . ?
N4 P7 C79 C80 -92.6(6) . . . . ?
C73 P7 C79 C80 23.0(7) . . . . ?
Se7 P7 C79 C80 139.9(6) . . . . ?
C74 C73 C78 C77 -1.7(9) . . . . ?
P7 C73 C78 C77 173.8(5) . . . . ?
C60 C59 C58 C57 0.4(10) . . . . ?
C56 C57 C58 C59 -0.6(9) . . . . ?
C90 C85 C86 C87 -0.7(13) . . . . ?
P8 C85 C86 C87 -174.3(8) . . . . ?
C63 C64 C65 C66 -0.7(9) . . . . ?
C61 C66 C65 C64 -0.3(9) . . . . ?
C85 C90 C89 C88 -0.7(10) . . . . ?
C92 C93 C94 C95 0.6(10) . . . . ?
C80 C79 C84 C83 8.1(11) . . . . ?
P7 C79 C84 C83 -170.9(6) . . . . ?
C84 C79 C80 C81 -7.1(13) . . . . ?
P7 C79 C80 C81 172.0(7) . . . . ?
C71 C70 C69 C68 0.3(9) . . . . ?
C67 C68 C69 C70 -0.9(9) . . . . ?
C73 C78 C77 C76 -0.4(10) . . . . ?
C93 C94 C95 C96 1.3(10) . . . . ?
C91 C96 C95 C94 -2.8(10) . . . . ?
C69 C70 C71 C72 1.0(10) . . . . ?
C67 C72 C71 C70 -1.9(9) . . . . ?
C78 C73 C74 C75 2.6(12) . . . . ?
P7 C73 C74 C75 -172.8(7) . . . . ?
C76 C75 C74 C73 -1.6(14) . . . . ?
C90 C89 C88 C87 -0.6(12) . . . . ?
C54 C49 C50 C51 0.2(11) . . . . ?
P5 C49 C50 C51 -179.8(7) . . . . ?
C78 C77 C76 C75 1.5(12) . . . . ?
C74 C75 C76 C77 -0.5(14) . . . . ?
C54 C53 C52 C51 -0.6(12) . . . . ?
C28 C27 C26 C25 -2.0(9) . . . . ?
C30 C25 C26 C27 0.7(8) . . . . ?
P3 C25 C26 C27 179.7(4) . . . . ?
C36 C35 C34 C33 1.3(12) . . . . ?
C89 C88 C87 C86 1.2(15) . . . . ?
C85 C86 C87 C88 -0.6(16) . . . . ?
C81 C82 C83 C84 -7.4(14) . . . . ?
C79 C84 C83 C82 -0.6(13) . . . . ?
C15 C16 C17 C18 -1.9(15) . . . . ?
C13 C18 C17 C16 0.8(15) . . . . ?
C31 C32 C33 C34 0.2(14) . . . . ?
C35 C34 C33 C32 -1.4(15) . . . . ?
C79 C80 C81 C82 -1.0(15) . . . . ?
C83 C82 C81 C80 8.2(15) . . . . ?
C9 C10 C11 C12 2.3(14) . . . . ?
C7 C12 C11 C10 -1.1(15) . . . . ?
C49 C50 C51 C52 -1.1(15) . . . . ?
C53 C52 C51 C50 1.3(15) . . . . ?
